data_7157098
loop_
_publ_author_name
'Cao, Jun'
'Sun, Jing'
'Yan, Chao-Guo'

_publ_section_title
;
 Construction of indeno[1,2-a]fluorene via domino reaction of
 1,3-indanedione and 3-arylideneindolin-2-ones or chalcones.
;
_journal_issue 40
_journal_name_full 'Organic &amp; biomolecular chemistry'
_journal_page_first 9008
_journal_page_last 9013
_journal_paper_doi 10.1039/c9ob01779h
_journal_volume 17
_journal_year 2019
_chemical_formula_moiety 'C37 H27 Br N2 O3'
_chemical_formula_sum 'C37 H27 Br N2 O3'
_chemical_formula_weight 627.51
_space_group_crystal_system triclinic
_space_group_IT_number 2
_space_group_name_Hall '-P 1'
_space_group_name_H-M_alt 'P -1'
_symmetry_space_group_name_Hall '-P 1'
_symmetry_space_group_name_H-M 'P -1'
_atom_sites_solution_hydrogens geom
_audit_creation_method SHELXL-2014/7
_audit_update_record
;
2019-05-24 deposited with the CCDC.    2019-09-20 downloaded from the CCDC.
;
_cell_angle_alpha 109.822(4)
_cell_angle_beta 108.543(4)
_cell_angle_gamma 99.910(4)
_cell_formula_units_Z 2
_cell_length_a 11.5199(16)
_cell_length_b 11.9192(18)
_cell_length_c 12.6746(19)
_cell_measurement_reflns_used 2512
_cell_measurement_temperature 296(2)
_cell_measurement_theta_max 19.31
_cell_measurement_theta_min 2.27
_cell_volume 1473.8(4)
_computing_structure_refinement 'SHELXL-2014/7 (Sheldrick, 2014)'
_diffrn_ambient_temperature 296(2)
_diffrn_measured_fraction_theta_full 0.994
_diffrn_measured_fraction_theta_max 0.994
_diffrn_measurement_device_type 'CCD area detector'
_diffrn_measurement_method 'phi and omega scans'
_diffrn_radiation_source 'fine-focus sealed tube'
_diffrn_radiation_type MoK\a
_diffrn_radiation_wavelength 0.71073
_diffrn_reflns_av_R_equivalents 0.1425
_diffrn_reflns_av_unetI/netI 0.2105
_diffrn_reflns_Laue_measured_fraction_full 0.994
_diffrn_reflns_Laue_measured_fraction_max 0.994
_diffrn_reflns_limit_h_max 14
_diffrn_reflns_limit_h_min -14
_diffrn_reflns_limit_k_max 14
_diffrn_reflns_limit_k_min -14
_diffrn_reflns_limit_l_max 15
_diffrn_reflns_limit_l_min -15
_diffrn_reflns_number 21139
_diffrn_reflns_point_group_measured_fraction_full 0.994
_diffrn_reflns_point_group_measured_fraction_max 0.994
_diffrn_reflns_theta_full 25.242
_diffrn_reflns_theta_max 26.000
_diffrn_reflns_theta_min 1.913
_exptl_absorpt_coefficient_mu 1.436
_exptl_absorpt_correction_T_max 0.750
_exptl_absorpt_correction_T_min 0.716
_exptl_absorpt_correction_type multi-scan
_exptl_absorpt_process_details sadabs
_exptl_crystal_colour yellow
_exptl_crystal_density_diffrn 1.414
_exptl_crystal_description block
_exptl_crystal_F_000 644
_exptl_crystal_size_max 0.240
_exptl_crystal_size_mid 0.220
_exptl_crystal_size_min 0.200
_refine_diff_density_max 0.214
_refine_diff_density_min -0.310
_refine_diff_density_rms 0.053
_refine_ls_extinction_method none
_refine_ls_goodness_of_fit_ref 1.002
_refine_ls_hydrogen_treatment constr
_refine_ls_matrix_type full
_refine_ls_number_parameters 410
_refine_ls_number_reflns 5774
_refine_ls_number_restraints 73
_refine_ls_restrained_S_all 1.005
_refine_ls_R_factor_all 0.2440
_refine_ls_R_factor_gt 0.0815
_refine_ls_shift/su_max 0.000
_refine_ls_shift/su_mean 0.000
_refine_ls_structure_factor_coef Fsqd
_refine_ls_weighting_details 'w=1/[\s^2^(Fo^2^)+(0.0350P)^2^+1.2023P] where P=(Fo^2^+2Fc^2^)/3'
_refine_ls_weighting_scheme calc
_refine_ls_wR_factor_gt 0.1039
_refine_ls_wR_factor_ref 0.1395
_reflns_Friedel_coverage 0.000
_reflns_number_gt 2307
_reflns_number_total 5774
_reflns_threshold_expression 'I > 2\s(I)'
_cod_data_source_file c9ob01779h2.cif
_cod_data_source_block 3b
_cod_depositor_comments 'Adding full bibliography for 7157095--7157106.cif.'
_cod_database_code 7157098
_shelx_shelxl_version_number 2014/7
_shelx_space_group_comment
;
The symmetry employed for this shelxl refinement is uniquely defined
by the following loop, which should always be used as a source of
symmetry information in preference to the above space-group names.
They are only intended as comments.
;
_shelx_estimated_absorpt_t_min 0.724
_shelx_estimated_absorpt_t_max 0.762

loop_
_space_group_symop_operation_xyz
'x, y, z'
'-x, -y, -z'

loop_
_atom_site_label
_atom_site_type_symbol
_atom_site_fract_x
_atom_site_fract_y
_atom_site_fract_z
_atom_site_U_iso_or_equiv
_atom_site_adp_type
_atom_site_occupancy
_atom_site_site_symmetry_order
_atom_site_calc_flag
_atom_site_refinement_flags_posn
_atom_site_refinement_flags_adp
_atom_site_refinement_flags_occupancy
_atom_site_disorder_assembly
_atom_site_disorder_group
Br1 Br 0.86799(7) -0.14335(7) 0.31934(7) 0.1049(3) Uani 1 1 d . . . . .
C1 C 0.6174(4) 0.4435(4) 0.6488(4) 0.0363(12) Uani 1 1 d . . . . .
C2 C 0.6691(5) 0.5669(4) 0.7574(4) 0.0385(12) Uani 1 1 d . . . . .
C3 C 0.7904(5) 0.6352(5) 0.8495(5) 0.0485(14) Uani 1 1 d . . . . .
H3 H 0.8603 0.6063 0.8489 0.058 Uiso 1 1 calc R U . . .
C4 C 0.8067(5) 0.7473(5) 0.9427(5) 0.0608(15) Uani 1 1 d . . . . .
H4 H 0.8883 0.7934 1.0050 0.073 Uiso 1 1 calc R U . . .
C5 C 0.7047(5) 0.7919(5) 0.9450(5) 0.0644(16) Uani 1 1 d . . . . .
H5 H 0.7179 0.8668 1.0093 0.077 Uiso 1 1 calc R U . . .
C6 C 0.5826(5) 0.7265(5) 0.8526(5) 0.0545(14) Uani 1 1 d . . . . .
H6 H 0.5137 0.7572 0.8525 0.065 Uiso 1 1 calc R U . . .
C7 C 0.5663(4) 0.6144(5) 0.7606(4) 0.0418(13) Uani 1 1 d . . . . .
C8 C 0.4459(5) 0.5260(5) 0.6542(4) 0.0434(13) Uani 1 1 d . . . . .
C9 C 0.4823(4) 0.4182(4) 0.5857(4) 0.0373(12) Uani 1 1 d . . . . .
C10 C 0.4118(4) 0.3075(5) 0.4825(4) 0.0389(12) Uani 1 1 d . . . . .
C11 C 0.2726(4) 0.2514(5) 0.3982(4) 0.0437(13) Uani 1 1 d . . . . .
C12 C 0.1678(5) 0.2944(5) 0.3967(5) 0.0631(16) Uani 1 1 d . . . . .
H12 H 0.1778 0.3713 0.4565 0.076 Uiso 1 1 calc R U . . .
C13 C 0.0481(5) 0.2200(7) 0.3039(6) 0.088(2) Uani 1 1 d . . . . .
H13 H -0.0229 0.2478 0.3016 0.105 Uiso 1 1 calc R U . . .
C14 C 0.0316(5) 0.1053(7) 0.2145(6) 0.093(2) Uani 1 1 d . . . . .
H14 H -0.0498 0.0577 0.1525 0.112 Uiso 1 1 calc R U . . .
C15 C 0.1348(5) 0.0608(5) 0.2164(5) 0.0704(17) Uani 1 1 d . . . . .
H15 H 0.1243 -0.0167 0.1573 0.085 Uiso 1 1 calc R U . . .
C16 C 0.2537(5) 0.1353(5) 0.3088(5) 0.0490(14) Uani 1 1 d . . . . .
C17 C 0.3790(5) 0.1084(5) 0.3322(5) 0.0499(14) Uani 1 1 d . . . . .
C18 C 0.4763(4) 0.2225(4) 0.4418(4) 0.0391(12) Uani 1 1 d . . . . .
C19 C 0.7122(5) 0.0830(5) 0.5215(5) 0.0662(16) Uani 1 1 d . . . . .
H19 H 0.6999 0.0945 0.5931 0.079 Uiso 1 1 calc R U . . .
C20 C 0.7723(6) -0.0039(5) 0.4804(6) 0.0764(18) Uani 1 1 d . . . . .
H20 H 0.8011 -0.0492 0.5246 0.092 Uiso 1 1 calc R U . . .
C21 C 0.7886(5) -0.0218(5) 0.3752(5) 0.0595(15) Uani 1 1 d . . . . .
C22 C 0.7507(5) 0.0461(5) 0.3121(5) 0.0696(17) Uani 1 1 d . . . . .
H22 H 0.7639 0.0345 0.2410 0.084 Uiso 1 1 calc R U . . .
C23 C 0.6922(5) 0.1328(5) 0.3543(5) 0.0627(16) Uani 1 1 d . . . . .
H23 H 0.6666 0.1798 0.3108 0.075 Uiso 1 1 calc R U . . .
C24 C 0.6707(4) 0.1518(4) 0.4586(4) 0.0384(12) Uani 1 1 d . . . . .
C25 C 0.6074(4) 0.2455(4) 0.5026(4) 0.0383(12) Uani 1 1 d . . . . .
C26 C 0.6812(4) 0.3599(4) 0.6091(4) 0.0368(12) Uani 1 1 d . . . . .
C27 C 0.8231(4) 0.3850(4) 0.6738(5) 0.0385(12) Uani 1 1 d . . . . .
C28 C 0.9044(5) 0.4190(4) 0.6218(5) 0.0496(14) Uani 1 1 d . . . . .
H28 H 0.8704 0.4275 0.5489 0.060 Uiso 1 1 calc R U . . .
C29 C 1.0360(5) 0.4405(5) 0.6773(6) 0.0640(16) Uani 1 1 d . . . . .
H29 H 1.0907 0.4634 0.6425 0.077 Uiso 1 1 calc R U . . .
C30 C 1.0835(5) 0.4271(5) 0.7846(6) 0.0633(16) Uani 1 1 d . . . . .
H30 H 1.1718 0.4422 0.8225 0.076 Uiso 1 1 calc R U . . .
C31 C 1.0066(5) 0.3925(5) 0.8384(5) 0.0551(15) Uani 1 1 d . . . . .
H31 H 1.0418 0.3840 0.9111 0.066 Uiso 1 1 calc R U . . .
C32 C 0.8735(4) 0.3702(4) 0.7817(5) 0.0415(13) Uani 1 1 d . . . . .
C33 C 0.8047(5) 0.2944(5) 0.9218(5) 0.0505(14) Uani 1 1 d . . . . .
C34 C 0.7217(6) 0.2436(6) 1.0592(6) 0.0924(18) Uani 1 1 d . U . . .
H34A H 0.8126 0.2587 1.1046 0.111 Uiso 1 1 calc R U . . .
H34B H 0.6908 0.2946 1.1150 0.111 Uiso 1 1 calc R U . . .
C35 C 0.6534(7) 0.1143(6) 1.0168(6) 0.111(2) Uani 1 1 d . U . . .
H35A H 0.5642 0.0977 0.9676 0.166 Uiso 1 1 calc R U . . .
H35B H 0.6602 0.0952 1.0859 0.166 Uiso 1 1 calc R U . . .
H35C H 0.6896 0.0630 0.9684 0.166 Uiso 1 1 calc R U . . .
C36 C 0.5692(9) 0.2665(11) 0.8816(12) 0.082(3) Uani 0.496(7) 1 d D U P A 1
H36A H 0.5112 0.2067 0.8929 0.099 Uiso 0.496(7) 1 calc R U P A 1
H36B H 0.5542 0.2327 0.7955 0.099 Uiso 0.496(7) 1 calc R U P A 1
C37 C 0.5401(11) 0.3906(10) 0.9170(12) 0.087(3) Uani 0.496(7) 1 d D U P A 1
H37A H 0.5506 0.4220 1.0011 0.131 Uiso 0.496(7) 1 calc R U P A 1
H37B H 0.4530 0.3778 0.8651 0.131 Uiso 0.496(7) 1 calc R U P A 1
H37C H 0.5984 0.4503 0.9072 0.131 Uiso 0.496(7) 1 calc R U P A 1
C36' C 0.6135(10) 0.3530(11) 0.9426(11) 0.084(3) Uani 0.504(7) 1 d D U P A 2
H36C H 0.6520 0.4310 0.9409 0.100 Uiso 0.504(7) 1 calc R U P A 2
H36D H 0.5858 0.3722 1.0096 0.100 Uiso 0.504(7) 1 calc R U P A 2
C37' C 0.5004(11) 0.2680(12) 0.8215(10) 0.089(3) Uani 0.504(7) 1 d D U P A 2
H37D H 0.5294 0.2501 0.7563 0.134 Uiso 0.504(7) 1 calc R U P A 2
H37E H 0.4361 0.3092 0.8071 0.134 Uiso 0.504(7) 1 calc R U P A 2
H37F H 0.4639 0.1910 0.8245 0.134 Uiso 0.504(7) 1 calc R U P A 2
N1 N 0.7872(4) 0.3379(4) 0.8311(4) 0.0554(12) Uani 1 1 d . . . . .
H1 H 0.7126 0.3461 0.8009 0.066 Uiso 1 1 calc R U . . .
N2 N 0.7065(4) 0.2827(4) 0.9577(4) 0.0735(13) Uani 1 1 d D U . . .
O1 O 0.3388(3) 0.5398(3) 0.6294(3) 0.0629(10) Uani 1 1 d . . . . .
O2 O 0.3961(3) 0.0126(4) 0.2762(3) 0.0721(11) Uani 1 1 d . . . . .
O3 O 0.9010(3) 0.2677(4) 0.9640(3) 0.0752(12) Uani 1 1 d . . . . .

loop_
_atom_site_aniso_label
_atom_site_aniso_U_11
_atom_site_aniso_U_22
_atom_site_aniso_U_33
_atom_site_aniso_U_23
_atom_site_aniso_U_13
_atom_site_aniso_U_12
Br1 0.1211(6) 0.0991(6) 0.1094(6) 0.0294(5) 0.0558(5) 0.0820(5)
C1 0.037(3) 0.040(3) 0.036(3) 0.019(3) 0.016(3) 0.015(3)
C2 0.045(3) 0.038(3) 0.040(3) 0.017(3) 0.021(3) 0.021(3)
C3 0.044(3) 0.043(4) 0.055(4) 0.016(3) 0.017(3) 0.021(3)
C4 0.051(3) 0.046(4) 0.060(4) 0.009(3) 0.005(3) 0.018(3)
C5 0.066(4) 0.051(4) 0.057(4) 0.003(3) 0.018(4) 0.029(3)
C6 0.052(4) 0.055(4) 0.063(4) 0.021(3) 0.028(3) 0.032(3)
C7 0.045(3) 0.039(3) 0.045(4) 0.018(3) 0.020(3) 0.019(3)
C8 0.047(3) 0.053(4) 0.048(4) 0.028(3) 0.029(3) 0.026(3)
C9 0.035(3) 0.043(3) 0.039(3) 0.019(3) 0.017(3) 0.019(3)
C10 0.039(3) 0.045(3) 0.038(3) 0.023(3) 0.017(3) 0.014(3)
C11 0.035(3) 0.053(4) 0.043(3) 0.024(3) 0.013(3) 0.014(3)
C12 0.037(3) 0.058(4) 0.076(4) 0.016(3) 0.017(3) 0.008(3)
C13 0.037(4) 0.086(5) 0.108(6) 0.022(5) 0.015(4) 0.012(4)
C14 0.041(4) 0.083(5) 0.102(6) 0.006(5) 0.007(4) 0.001(4)
C15 0.054(4) 0.065(4) 0.064(4) 0.008(4) 0.018(4) 0.005(4)
C16 0.041(3) 0.050(4) 0.043(4) 0.012(3) 0.013(3) 0.005(3)
C17 0.051(3) 0.050(4) 0.049(4) 0.018(3) 0.026(3) 0.013(3)
C18 0.043(3) 0.038(3) 0.034(3) 0.013(3) 0.013(3) 0.013(3)
C19 0.101(5) 0.067(4) 0.063(4) 0.039(4) 0.050(4) 0.045(4)
C20 0.115(5) 0.070(5) 0.078(5) 0.047(4) 0.048(4) 0.060(4)
C21 0.070(4) 0.053(4) 0.052(4) 0.010(3) 0.025(3) 0.035(3)
C22 0.098(5) 0.089(5) 0.063(4) 0.043(4) 0.055(4) 0.061(4)
C23 0.084(4) 0.080(4) 0.056(4) 0.039(3) 0.039(3) 0.059(4)
C24 0.044(3) 0.040(3) 0.032(3) 0.014(3) 0.016(3) 0.018(3)
C25 0.043(3) 0.042(3) 0.038(3) 0.019(3) 0.021(3) 0.021(3)
C26 0.041(3) 0.042(3) 0.034(3) 0.019(3) 0.018(3) 0.019(3)
C27 0.038(3) 0.037(3) 0.045(4) 0.014(3) 0.021(3) 0.021(2)
C28 0.054(4) 0.043(3) 0.052(4) 0.015(3) 0.025(3) 0.016(3)
C29 0.051(4) 0.061(4) 0.080(5) 0.021(4) 0.036(4) 0.019(3)
C30 0.036(3) 0.053(4) 0.082(5) 0.010(4) 0.019(4) 0.018(3)
C31 0.036(3) 0.057(4) 0.065(4) 0.023(3) 0.010(3) 0.023(3)
C32 0.038(3) 0.040(3) 0.049(4) 0.017(3) 0.019(3) 0.019(3)
C33 0.049(4) 0.051(4) 0.050(4) 0.023(3) 0.014(3) 0.021(3)
C34 0.112(4) 0.101(4) 0.105(4) 0.068(4) 0.062(4) 0.044(4)
C35 0.147(5) 0.101(4) 0.109(4) 0.062(4) 0.062(4) 0.042(4)
C36 0.067(5) 0.112(6) 0.114(6) 0.082(5) 0.045(4) 0.048(5)
C37 0.071(5) 0.113(6) 0.118(6) 0.080(5) 0.043(4) 0.051(4)
C36' 0.071(5) 0.109(6) 0.115(6) 0.081(5) 0.044(4) 0.050(4)
C37' 0.073(5) 0.113(6) 0.119(6) 0.081(5) 0.041(4) 0.045(5)
N1 0.041(3) 0.090(4) 0.054(3) 0.048(3) 0.016(2) 0.033(2)
N2 0.067(3) 0.106(4) 0.096(4) 0.074(3) 0.047(3) 0.049(3)
O1 0.044(2) 0.064(3) 0.079(3) 0.022(2) 0.025(2) 0.0303(19)
O2 0.067(3) 0.063(3) 0.060(3) 0.001(2) 0.021(2) 0.019(2)
O3 0.058(2) 0.096(3) 0.088(3) 0.059(3) 0.019(2) 0.041(2)

loop_
_atom_type_symbol
_atom_type_description
_atom_type_scat_dispersion_real
_atom_type_scat_dispersion_imag
_atom_type_scat_source
C C 0.0033 0.0016 'International Tables Vol C Tables 4.2.6.8 and 6.1.1.4'
H H 0.0000 0.0000 'International Tables Vol C Tables 4.2.6.8 and 6.1.1.4'
N N 0.0061 0.0033 'International Tables Vol C Tables 4.2.6.8 and 6.1.1.4'
O O 0.0106 0.0060 'International Tables Vol C Tables 4.2.6.8 and 6.1.1.4'
Br Br -0.2901 2.4595 'International Tables Vol C Tables 4.2.6.8 and 6.1.1.4'

loop_
_geom_angle_atom_site_label_1
_geom_angle_atom_site_label_2
_geom_angle_atom_site_label_3
_geom_angle
C26 C1 C9 122.1(4)
C26 C1 C2 129.4(4)
C9 C1 C2 108.5(4)
C3 C2 C7 118.7(4)
C3 C2 C1 133.1(4)
C7 C2 C1 108.2(4)
C2 C3 C4 119.1(4)
C2 C3 H3 120.4
C4 C3 H3 120.4
C5 C4 C3 121.4(5)
C5 C4 H4 119.3
C3 C4 H4 119.3
C4 C5 C6 120.6(5)
C4 C5 H5 119.7
C6 C5 H5 119.7
C7 C6 C5 118.0(4)
C7 C6 H6 121.0
C5 C6 H6 121.0
C6 C7 C2 122.2(4)
C6 C7 C8 128.3(4)
C2 C7 C8 109.5(4)
O1 C8 C7 126.1(4)
O1 C8 C9 127.9(5)
C7 C8 C9 106.0(4)
C10 C9 C1 119.4(4)
C10 C9 C8 132.7(4)
C1 C9 C8 107.8(4)
C9 C10 C18 118.6(4)
C9 C10 C11 133.3(4)
C18 C10 C11 108.1(4)
C16 C11 C12 119.3(4)
C16 C11 C10 108.9(4)
C12 C11 C10 131.8(5)
C13 C12 C11 118.2(5)
C13 C12 H12 120.9
C11 C12 H12 120.9
C12 C13 C14 121.6(5)
C12 C13 H13 119.2
C14 C13 H13 119.2
C15 C14 C13 120.6(5)
C15 C14 H14 119.7
C13 C14 H14 119.7
C16 C15 C14 117.7(5)
C16 C15 H15 121.2
C14 C15 H15 121.2
C15 C16 C11 122.6(5)
C15 C16 C17 128.2(5)
C11 C16 C17 109.2(4)
O2 C17 C16 126.7(5)
O2 C17 C18 127.9(5)
C16 C17 C18 105.3(4)
C25 C18 C10 122.6(4)
C25 C18 C17 128.9(4)
C10 C18 C17 108.5(4)
C24 C19 C20 121.1(5)
C24 C19 H19 119.4
C20 C19 H19 119.4
C21 C20 C19 119.4(5)
C21 C20 H20 120.3
C19 C20 H20 120.3
C22 C21 C20 120.9(5)
C22 C21 Br1 120.6(4)
C20 C21 Br1 118.5(5)
C21 C22 C23 119.3(5)
C21 C22 H22 120.3
C23 C22 H22 120.3
C24 C23 C22 121.8(5)
C24 C23 H23 119.1
C22 C23 H23 119.1
C19 C24 C23 117.5(4)
C19 C24 C25 121.4(4)
C23 C24 C25 121.1(4)
C18 C25 C26 119.2(4)
C18 C25 C24 120.8(4)
C26 C25 C24 120.0(4)
C1 C26 C25 118.0(4)
C1 C26 C27 122.9(4)
C25 C26 C27 119.1(4)
C28 C27 C32 119.6(4)
C28 C27 C26 118.9(5)
C32 C27 C26 121.4(4)
C27 C28 C29 120.8(5)
C27 C28 H28 119.6
C29 C28 H28 119.6
C30 C29 C28 118.3(5)
C30 C29 H29 120.8
C28 C29 H29 120.8
C31 C30 C29 122.8(5)
C31 C30 H30 118.6
C29 C30 H30 118.6
C30 C31 C32 118.7(5)
C30 C31 H31 120.6
C32 C31 H31 120.6
C27 C32 N1 117.2(4)
C27 C32 C31 119.7(5)
N1 C32 C31 123.1(5)
O3 C33 N2 123.1(5)
O3 C33 N1 121.9(5)
N2 C33 N1 115.0(5)
C35 C34 N2 112.6(6)
C35 C34 H34A 109.1
N2 C34 H34A 109.1
C35 C34 H34B 109.1
N2 C34 H34B 109.1
H34A C34 H34B 107.8
C34 C35 H35A 109.5
C34 C35 H35B 109.5
H35A C35 H35B 109.5
C34 C35 H35C 109.5
H35A C35 H35C 109.5
H35B C35 H35C 109.5
N2 C36 C37 111.4(9)
N2 C36 H36A 109.3
C37 C36 H36A 109.3
N2 C36 H36B 109.3
C37 C36 H36B 109.3
H36A C36 H36B 108.0
C36 C37 H37A 109.5
C36 C37 H37B 109.5
H37A C37 H37B 109.5
C36 C37 H37C 109.5
H37A C37 H37C 109.5
H37B C37 H37C 109.5
N2 C36' C37' 105.9(8)
N2 C36' H36C 110.6
C37' C36' H36C 110.6
N2 C36' H36D 110.6
C37' C36' H36D 110.6
H36C C36' H36D 108.7
C36' C37' H37D 109.5
C36' C37' H37E 109.5
H37D C37' H37E 109.5
C36' C37' H37F 109.5
H37D C37' H37F 109.5
H37E C37' H37F 109.5
C33 N1 C32 129.2(4)
C33 N1 H1 115.4
C32 N1 H1 115.4
C33 N2 C36' 123.3(7)
C33 N2 C34 117.9(5)
C36' N2 C34 113.8(7)
C33 N2 C36 125.0(7)
C34 N2 C36 114.3(7)

loop_
_geom_bond_atom_site_label_1
_geom_bond_atom_site_label_2
_geom_bond_distance
Br1 C21 1.900(5)
C1 C26 1.391(6)
C1 C9 1.427(6)
C1 C2 1.489(6)
C2 C3 1.380(6)
C2 C7 1.403(6)
C3 C4 1.385(6)
C3 H3 0.9300
C4 C5 1.375(6)
C4 H4 0.9300
C5 C6 1.383(6)
C5 H5 0.9300
C6 C7 1.377(6)
C6 H6 0.9300
C7 C8 1.482(6)
C8 O1 1.228(5)
C8 C9 1.496(6)
C9 C10 1.378(6)
C10 C18 1.412(6)
C10 C11 1.489(6)
C11 C16 1.387(6)
C11 C12 1.388(6)
C12 C13 1.382(7)
C12 H12 0.9300
C13 C14 1.383(7)
C13 H13 0.9300
C14 C15 1.379(7)
C14 H14 0.9300
C15 C16 1.375(6)
C15 H15 0.9300
C16 C17 1.492(6)
C17 O2 1.210(5)
C17 C18 1.496(6)
C18 C25 1.387(6)
C19 C24 1.369(6)
C19 C20 1.391(7)
C19 H19 0.9300
C20 C21 1.356(7)
C20 H20 0.9300
C21 C22 1.350(7)
C22 C23 1.379(6)
C22 H22 0.9300
C23 C24 1.373(6)
C23 H23 0.9300
C24 C25 1.486(6)
C25 C26 1.424(6)
C26 C27 1.499(6)
C27 C28 1.385(6)
C27 C32 1.391(6)
C28 C29 1.387(6)
C28 H28 0.9300
C29 C30 1.371(7)
C29 H29 0.9300
C30 C31 1.366(7)
C30 H30 0.9300
C31 C32 1.402(6)
C31 H31 0.9300
C32 N1 1.400(6)
C33 O3 1.216(5)
C33 N2 1.350(6)
C33 N1 1.386(6)
C34 C35 1.427(8)
C34 N2 1.481(6)
C34 H34A 0.9700
C34 H34B 0.9700
C35 H35A 0.9600
C35 H35B 0.9600
C35 H35C 0.9600
C36 N2 1.506(8)
C36 C37 1.523(9)
C36 H36A 0.9700
C36 H36B 0.9700
C37 H37A 0.9600
C37 H37B 0.9600
C37 H37C 0.9600
C36' N2 1.474(8)
C36' C37' 1.516(9)
C36' H36C 0.9700
C36' H36D 0.9700
C37' H37D 0.9600
C37' H37E 0.9600
C37' H37F 0.9600
N1 H1 0.8600

loop_
_geom_torsion_atom_site_label_1
_geom_torsion_atom_site_label_2
_geom_torsion_atom_site_label_3
_geom_torsion_atom_site_label_4
_geom_torsion
C26 C1 C2 C3 -0.1(9)
C9 C1 C2 C3 179.0(5)
C26 C1 C2 C7 -178.3(5)
C9 C1 C2 C7 0.8(5)
C7 C2 C3 C4 0.8(7)
C1 C2 C3 C4 -177.3(5)
C2 C3 C4 C5 -0.2(8)
C3 C4 C5 C6 -1.0(8)
C4 C5 C6 C7 1.7(8)
C5 C6 C7 C2 -1.1(8)
C5 C6 C7 C8 178.3(5)
C3 C2 C7 C6 -0.1(7)
C1 C2 C7 C6 178.4(4)
C3 C2 C7 C8 -179.6(4)
C1 C2 C7 C8 -1.1(5)
C6 C7 C8 O1 1.0(8)
C2 C7 C8 O1 -179.5(5)
C6 C7 C8 C9 -178.5(5)
C2 C7 C8 C9 1.0(5)
C26 C1 C9 C10 0.4(7)
C2 C1 C9 C10 -178.8(4)
C26 C1 C9 C8 179.0(4)
C2 C1 C9 C8 -0.1(5)
O1 C8 C9 C10 -1.6(9)
C7 C8 C9 C10 177.9(5)
O1 C8 C9 C1 180.0(5)
C7 C8 C9 C1 -0.5(5)
C1 C9 C10 C18 -0.5(6)
C8 C9 C10 C18 -178.8(5)
C1 C9 C10 C11 178.6(4)
C8 C9 C10 C11 0.4(9)
C9 C10 C11 C16 -179.2(5)
C18 C10 C11 C16 0.0(5)
C9 C10 C11 C12 0.4(9)
C18 C10 C11 C12 179.6(5)
C16 C11 C12 C13 -1.1(8)
C10 C11 C12 C13 179.3(5)
C11 C12 C13 C14 0.2(9)
C12 C13 C14 C15 0.8(10)
C13 C14 C15 C16 -0.9(10)
C14 C15 C16 C11 0.0(8)
C14 C15 C16 C17 179.1(5)
C12 C11 C16 C15 1.1(8)
C10 C11 C16 C15 -179.3(5)
C12 C11 C16 C17 -178.2(4)
C10 C11 C16 C17 1.4(5)
C15 C16 C17 O2 -3.7(9)
C11 C16 C17 O2 175.5(5)
C15 C16 C17 C18 178.5(5)
C11 C16 C17 C18 -2.3(5)
C9 C10 C18 C25 0.9(7)
C11 C10 C18 C25 -178.4(4)
C9 C10 C18 C17 177.9(4)
C11 C10 C18 C17 -1.5(5)
O2 C17 C18 C25 1.2(9)
C16 C17 C18 C25 178.9(5)
O2 C17 C18 C10 -175.5(5)
C16 C17 C18 C10 2.3(5)
C24 C19 C20 C21 -0.9(9)
C19 C20 C21 C22 2.0(9)
C19 C20 C21 Br1 -178.8(4)
C20 C21 C22 C23 -1.4(9)
Br1 C21 C22 C23 179.4(4)
C21 C22 C23 C24 -0.3(9)
C20 C19 C24 C23 -0.7(8)
C20 C19 C24 C25 -179.5(5)
C22 C23 C24 C19 1.4(8)
C22 C23 C24 C25 -179.9(5)
C10 C18 C25 C26 -1.2(7)
C17 C18 C25 C26 -177.4(4)
C10 C18 C25 C24 178.2(4)
C17 C18 C25 C24 1.9(7)
C19 C24 C25 C18 -108.2(6)
C23 C24 C25 C18 73.1(6)
C19 C24 C25 C26 71.1(6)
C23 C24 C25 C26 -107.5(5)
C9 C1 C26 C25 -0.6(7)
C2 C1 C26 C25 178.4(4)
C9 C1 C26 C27 179.7(4)
C2 C1 C26 C27 -1.3(8)
C18 C25 C26 C1 1.0(6)
C24 C25 C26 C1 -178.4(4)
C18 C25 C26 C27 -179.4(4)
C24 C25 C26 C27 1.3(6)
C1 C26 C27 C28 -105.2(5)
C25 C26 C27 C28 75.1(6)
C1 C26 C27 C32 77.3(6)
C25 C26 C27 C32 -102.4(5)
C32 C27 C28 C29 -1.1(7)
C26 C27 C28 C29 -178.6(4)
C27 C28 C29 C30 0.1(7)
C28 C29 C30 C31 0.6(8)
C29 C30 C31 C32 -0.3(8)
C28 C27 C32 N1 179.0(4)
C26 C27 C32 N1 -3.6(6)
C28 C27 C32 C31 1.4(7)
C26 C27 C32 C31 178.9(4)
C30 C31 C32 C27 -0.8(7)
C30 C31 C32 N1 -178.1(5)
O3 C33 N1 C32 -6.9(8)
N2 C33 N1 C32 174.0(5)
C27 C32 N1 C33 166.4(5)
C31 C32 N1 C33 -16.2(8)
O3 C33 N2 C36' 157.8(7)
N1 C33 N2 C36' -23.1(9)
O3 C33 N2 C34 4.3(8)
N1 C33 N2 C34 -176.6(5)
O3 C33 N2 C36 -155.7(7)
N1 C33 N2 C36 23.4(9)
C37' C36' N2 C33 93.5(10)
C37' C36' N2 C34 -112.0(9)
C35 C34 N2 C33 -102.1(6)
C35 C34 N2 C36' 101.9(8)
C35 C34 N2 C36 60.0(8)
C37 C36 N2 C33 -98.3(11)
C37 C36 N2 C34 101.0(11)
